data_4503152
loop_
_publ_author_name
'Chen, Chun-Long'
'Yu, Zhi-Quan'
'Zhang, Qian'
'Pan, Mei'
'Zhang, Jian-Yong'
'Zhao, Cun-Yuan'
'Su, Cheng-Yong'

_publ_section_title
;
 Formation of Disilver(I) Metallacycle and One-Dimensional Polymeric Chain
 from the Same Mononuclear Building Block: Assembly Mechanism upon
 Crystallization
;
_journal_issue 3
_journal_name_full 'Crystal Growth &amp; Design'
_journal_page_first 897
_journal_paper_doi 10.1021/cg070634i
_journal_volume 8
_journal_year 2008
_chemical_formula_sum 'C48 H43 Ag2 F6 N5 O6 S6'
_chemical_formula_weight 1307.97
_chemical_name_systematic
; 
 ? 
;
_space_group_IT_number 15
_symmetry_cell_setting monoclinic
_symmetry_space_group_name_Hall '-C 2yc'
_symmetry_space_group_name_H-M 'C 1 2/c 1'
_atom_sites_solution_hydrogens geom
_atom_sites_solution_primary direct
_atom_sites_solution_secondary difmap
_audit_creation_method SHELXL-97
_cell_angle_alpha 90.00
_cell_angle_beta 103.184(2)
_cell_angle_gamma 90.00
_cell_formula_units_Z 4
_cell_length_a 20.882(3)
_cell_length_b 15.122(2)
_cell_length_c 17.797(3)
_cell_measurement_temperature 293(2)
_cell_volume 5471.8(14)
_computing_structure_refinement 'SHELXL-97 (Sheldrick, 1997)'
_computing_structure_solution 'SHELXS-97 (Sheldrick, 1990)'
_diffrn_ambient_temperature 293(2)
_diffrn_measured_fraction_theta_full 0.995
_diffrn_measured_fraction_theta_max 0.995
_diffrn_measurement_device_type 'Bruker CCD'
_diffrn_radiation_monochromator graphite
_diffrn_radiation_source 'fine-focus sealed tube'
_diffrn_radiation_type MoK\a
_diffrn_radiation_wavelength 0.71073
_diffrn_reflns_av_R_equivalents 0.0346
_diffrn_reflns_av_sigmaI/netI 0.0432
_diffrn_reflns_limit_h_max 26
_diffrn_reflns_limit_h_min -26
_diffrn_reflns_limit_k_max 19
_diffrn_reflns_limit_k_min -18
_diffrn_reflns_limit_l_max 22
_diffrn_reflns_limit_l_min -17
_diffrn_reflns_number 17099
_diffrn_reflns_theta_full 27.03
_diffrn_reflns_theta_max 27.03
_diffrn_reflns_theta_min 1.68
_exptl_absorpt_coefficient_mu 1.016
_exptl_absorpt_correction_T_max 0.8463
_exptl_absorpt_correction_T_min 0.6307
_exptl_absorpt_correction_type multi-scan
_exptl_crystal_colour Colorless
_exptl_crystal_density_diffrn 1.588
_exptl_crystal_density_method 'not measured'
_exptl_crystal_description Block
_exptl_crystal_F_000 2632
_exptl_crystal_size_max 0.50
_exptl_crystal_size_mid 0.48
_exptl_crystal_size_min 0.17
_refine_diff_density_max 0.880
_refine_diff_density_min -1.163
_refine_diff_density_rms 0.126
_refine_ls_extinction_coef 0.0318(10)
_refine_ls_extinction_expression Fc^*^=kFc[1+0.001xFc^2^\l^3^/sin(2\q)]^-1/4^
_refine_ls_extinction_method SHELXL
_refine_ls_goodness_of_fit_ref 1.032
_refine_ls_hydrogen_treatment geom
_refine_ls_matrix_type full
_refine_ls_number_parameters 326
_refine_ls_number_reflns 5980
_refine_ls_number_restraints 78
_refine_ls_restrained_S_all 1.048
_refine_ls_R_factor_all 0.0778
_refine_ls_R_factor_gt 0.0541
_refine_ls_shift/su_max 0.008
_refine_ls_shift/su_mean 0.000
_refine_ls_structure_factor_coef Fsqd
_refine_ls_weighting_details 'calc w=1/[\s^2^(Fo^2^)+(0.0900P)^2^+15.1911P] where P=(Fo^2^+2Fc^2^)/3'
_refine_ls_weighting_scheme calc
_refine_ls_wR_factor_gt 0.1546
_refine_ls_wR_factor_ref 0.1707
_reflns_number_gt 4148
_reflns_number_total 5980
_reflns_threshold_expression >2sigma(I)
_cod_data_source_file cg070634i-file002.cif
_cod_data_source_block 2
_cod_depositor_comments
;
The following automatic conversions were performed:

'_symmetry_cell_setting' value 'Monoclinic' changed to 'monoclinic'
according to /home/saulius/struct/CIF-dictionaries/cif_core.dic
dictionary named 'cif_core.dic' version 2.4.1 from 2010-06-29.

Automatic conversion script
Id: cif_fix_values 1715 2011-07-08 13:25:40Z adriana 
;
_cod_original_cell_volume 5472.1(13)
_cod_original_sg_symbol_H-M C2/c
_cod_database_code 4503152

loop_
_symmetry_equiv_pos_as_xyz
'x, y, z'
'-x, y, -z+1/2'
'x+1/2, y+1/2, z'
'-x+1/2, y+1/2, -z+1/2'
'-x, -y, -z'
'x, -y, z-1/2'
'-x+1/2, -y+1/2, -z'
'x+1/2, -y+1/2, z-1/2'

loop_
_atom_site_label
_atom_site_type_symbol
_atom_site_fract_x
_atom_site_fract_y
_atom_site_fract_z
_atom_site_U_iso_or_equiv
_atom_site_adp_type
_atom_site_occupancy
_atom_site_symmetry_multiplicity
_atom_site_calc_flag
_atom_site_refinement_flags
_atom_site_disorder_assembly
_atom_site_disorder_group
Ag1 Ag 0.09827(2) -0.00429(2) -0.55348(2) 0.0565(2) Uani 1 1 d . . .
S2 S 0.07422(5) 0.11094(7) -0.65908(6) 0.0411(3) Uani 1 1 d . . .
S1 S 0.04692(6) -0.11482(8) -0.47676(7) 0.0463(3) Uani 1 1 d . . .
C20 C 0.1009(2) 0.2056(3) -0.6008(3) 0.0396(9) Uani 1 1 d . . .
C21 C 0.1459(2) 0.0920(3) -0.7008(3) 0.0464(10) Uani 1 1 d . . .
H21A H 0.1846 0.0855 -0.6592 0.056 Uiso 1 1 calc R . .
H21B H 0.1396 0.0370 -0.7295 0.056 Uiso 1 1 calc R . .
C10 C 0.1068(2) -0.1022(3) -0.3847(3) 0.0494(11) Uani 1 1 d . . .
H10A H 0.1505 -0.0990 -0.3945 0.059 Uiso 1 1 calc R . .
H10B H 0.0984 -0.0467 -0.3612 0.059 Uiso 1 1 calc R . .
C16 C 0.1607(2) 0.2762(3) -0.4827(3) 0.0514(11) Uani 1 1 d . . .
C9 C 0.0759(2) -0.2124(3) -0.5128(3) 0.0454(10) Uani 1 1 d . . .
C11 C 0.1053(2) -0.1759(3) -0.3284(3) 0.0452(10) Uani 1 1 d . . .
H11A H 0.1118 -0.2318 -0.3523 0.054 Uiso 1 1 calc R . .
H11B H 0.0623 -0.1775 -0.3163 0.054 Uiso 1 1 calc R . .
N2 N 0.16243(19) 0.1167(3) -0.4968(2) 0.0505(9) Uani 1 1 d . . .
C12 C 0.1417(2) 0.1980(3) -0.5258(3) 0.0417(10) Uani 1 1 d . . .
N1 N 0.1598(2) -0.1329(3) -0.5582(3) 0.0518(10) Uani 1 1 d . . .
C22 C 0.1579(2) 0.1651(3) -0.7538(3) 0.0506(11) Uani 1 1 d . . .
H22A H 0.1998 0.1542 -0.7671 0.061 Uiso 1 1 calc R . .
H22B H 0.1618 0.2205 -0.7256 0.061 Uiso 1 1 calc R . .
C5 C 0.1524(3) -0.2924(3) -0.5744(3) 0.0593(13) Uani 1 1 d . . .
C1 C 0.1308(2) -0.2111(3) -0.5487(3) 0.0458(10) Uani 1 1 d . . .
C18 C 0.0984(3) 0.3642(3) -0.5856(4) 0.0676(15) Uani 1 1 d . . .
H18A H 0.0837 0.4191 -0.6061 0.081 Uiso 1 1 calc R . .
C13 C 0.2031(3) 0.1123(4) -0.4286(3) 0.0641(14) Uani 1 1 d . . .
H13A H 0.2183 0.0569 -0.4097 0.077 Uiso 1 1 calc R . .
C19 C 0.0800(3) 0.2876(3) -0.6285(3) 0.0538(12) Uani 1 1 d . . .
H19A H 0.0527 0.2923 -0.6776 0.065 Uiso 1 1 calc R . .
C17 C 0.1379(3) 0.3583(3) -0.5140(4) 0.0623(14) Uani 1 1 d . . .
H17A H 0.1500 0.4095 -0.4853 0.075 Uiso 1 1 calc R . .
C15 C 0.2030(3) 0.2683(4) -0.4095(3) 0.0683(15) Uani 1 1 d . . .
H15A H 0.2160 0.3182 -0.3794 0.082 Uiso 1 1 calc R . .
C2 C 0.2116(3) -0.1362(4) -0.5906(4) 0.0730(17) Uani 1 1 d . . .
H2A H 0.2326 -0.0832 -0.5964 0.088 Uiso 1 1 calc R . .
C4 C 0.2070(3) -0.2894(4) -0.6093(4) 0.0798(18) Uani 1 1 d . . .
H4A H 0.2223 -0.3412 -0.6273 0.096 Uiso 1 1 calc R . .
C8 C 0.0448(3) -0.2910(4) -0.5063(4) 0.0671(15) Uani 1 1 d . . .
H8A H 0.0087 -0.2920 -0.4838 0.081 Uiso 1 1 calc R . .
C3 C 0.2363(3) -0.2128(5) -0.6163(5) 0.088(2) Uani 1 1 d . . .
H3B H 0.2727 -0.2106 -0.6381 0.106 Uiso 1 1 calc R . .
C14 C 0.2247(3) 0.1869(4) -0.3827(4) 0.0792(19) Uani 1 1 d . . .
H14A H 0.2535 0.1806 -0.3348 0.095 Uiso 1 1 calc R . .
C6 C 0.1203(4) -0.3717(4) -0.5665(4) 0.0826(19) Uani 1 1 d . . .
H6A H 0.1347 -0.4246 -0.5836 0.099 Uiso 1 1 calc R . .
C7 C 0.0672(4) -0.3702(4) -0.5333(4) 0.089(2) Uani 1 1 d . . .
H7A H 0.0454 -0.4228 -0.5284 0.107 Uiso 1 1 calc R . .
S3 S 0.17667(8) 0.51565(10) -0.28047(10) 0.0682(4) Uani 1 1 d U . .
O3 O 0.2001(3) 0.4844(4) -0.3452(4) 0.1075(18) Uani 1 1 d U A .
O2 O 0.1733(4) 0.6113(3) -0.2808(4) 0.132(2) Uani 1 1 d U A .
O1 O 0.2031(4) 0.4825(4) -0.2079(4) 0.138(3) Uani 1 1 d U A .
C23 C 0.0904(6) 0.4869(9) -0.3027(6) 0.141(5) Uani 1 1 d DU A 1
F3 F 0.0669(6) 0.4749(9) -0.2426(7) 0.130(4) Uiso 0.50 1 d PD A 1
F2 F 0.0807(13) 0.4063(13) -0.3339(13) 0.245(11) Uiso 0.50 1 d PD A 1
F1 F 0.0576(7) 0.5261(11) -0.3643(8) 0.148(6) Uani 0.50 1 d PDU A 1
F3' F 0.0633(7) 0.5312(11) -0.2555(9) 0.164(5) Uiso 0.50 1 d PD B 2
F2' F 0.0962(10) 0.3918(11) -0.2922(13) 0.196 Uiso 0.50 1 d PD C 2
F1' F 0.0636(11) 0.4878(12) -0.3676(11) 0.155(7) Uiso 0.50 1 d PD D 2
C2W C 0.0673(10) 0.1536(14) -0.3151(12) 0.124(6) Uiso 0.50 1 d P E 1
H2W1 H 0.0668 0.2169 -0.3114 0.186 Uiso 0.50 1 calc PR E 1
H2W2 H 0.0576 0.1365 -0.3685 0.186 Uiso 0.50 1 calc PR E 1
H2W3 H 0.1100 0.1318 -0.2900 0.186 Uiso 0.50 1 calc PR E 1
N1W N 0.0230(16) 0.1202(15) -0.2816(17) 0.379(15) Uiso 0.50 1 d P . 1
C1W C 0.0230(16) 0.1202(15) -0.2816(17) 0.379(15) Uiso 0.50 1 d P . 2

loop_
_atom_site_aniso_label
_atom_site_aniso_U_11
_atom_site_aniso_U_22
_atom_site_aniso_U_33
_atom_site_aniso_U_23
_atom_site_aniso_U_13
_atom_site_aniso_U_12
Ag1 0.0825(4) 0.0401(3) 0.0495(3) 0.00528(15) 0.0202(2) -0.00195(16)
S2 0.0417(6) 0.0452(6) 0.0357(6) 0.0015(4) 0.0071(4) -0.0019(4)
S1 0.0504(6) 0.0511(6) 0.0408(6) 0.0022(5) 0.0176(5) 0.0036(5)
C20 0.043(2) 0.040(2) 0.038(2) 0.0010(17) 0.0128(18) 0.0003(17)
C21 0.047(2) 0.056(3) 0.038(2) 0.001(2) 0.0139(19) 0.006(2)
C10 0.062(3) 0.050(3) 0.038(2) -0.0011(19) 0.015(2) -0.001(2)
C16 0.053(3) 0.050(3) 0.052(3) -0.007(2) 0.014(2) -0.011(2)
C9 0.054(3) 0.044(2) 0.039(2) -0.0047(18) 0.013(2) -0.0075(19)
C11 0.050(2) 0.050(2) 0.038(2) 0.0009(19) 0.0149(19) 0.001(2)
N2 0.052(2) 0.049(2) 0.046(2) 0.0015(17) 0.0001(17) -0.0045(17)
C12 0.040(2) 0.040(2) 0.048(3) -0.0004(18) 0.0134(19) -0.0039(17)
N1 0.053(2) 0.045(2) 0.063(3) 0.0060(18) 0.026(2) 0.0009(17)
C22 0.047(2) 0.064(3) 0.043(2) -0.005(2) 0.014(2) -0.009(2)
C5 0.077(3) 0.044(3) 0.061(3) -0.006(2) 0.023(3) 0.004(2)
C1 0.052(3) 0.042(2) 0.046(3) 0.0000(19) 0.015(2) -0.001(2)
C18 0.088(4) 0.039(3) 0.077(4) 0.005(3) 0.022(3) 0.005(3)
C13 0.063(3) 0.060(3) 0.060(3) 0.012(3) -0.007(3) -0.004(2)
C19 0.061(3) 0.049(3) 0.051(3) 0.008(2) 0.011(2) 0.002(2)
C17 0.074(3) 0.044(3) 0.070(4) -0.009(2) 0.019(3) -0.003(2)
C15 0.080(4) 0.062(3) 0.058(3) -0.012(3) 0.005(3) -0.021(3)
C2 0.066(3) 0.066(3) 0.098(5) 0.009(3) 0.040(3) -0.002(3)
C4 0.094(5) 0.067(4) 0.090(5) -0.006(3) 0.047(4) 0.019(3)
C8 0.078(4) 0.058(3) 0.072(4) -0.006(3) 0.031(3) -0.022(3)
C3 0.081(4) 0.085(5) 0.118(6) 0.005(4) 0.063(4) 0.022(4)
C14 0.081(4) 0.087(4) 0.054(3) 0.002(3) -0.016(3) -0.024(3)
C6 0.120(6) 0.048(3) 0.087(5) -0.014(3) 0.039(4) -0.006(3)
C7 0.127(6) 0.046(3) 0.099(5) -0.017(3) 0.037(5) -0.032(3)
S3 0.0645(9) 0.0668(9) 0.0719(10) -0.0079(7) 0.0129(7) -0.0033(7)
O3 0.102(4) 0.114(4) 0.121(5) -0.027(3) 0.055(4) -0.003(3)
O2 0.190(6) 0.066(3) 0.132(5) -0.014(3) 0.019(4) -0.010(3)
O1 0.151(6) 0.127(5) 0.113(5) 0.030(4) -0.019(4) -0.021(4)
C23 0.138(8) 0.193(11) 0.107(8) -0.023(7) 0.061(7) 0.034(7)
F1 0.100(7) 0.171(11) 0.137(9) -0.017(8) -0.052(6) 0.032(8)

loop_
_atom_type_symbol
_atom_type_description
_atom_type_scat_dispersion_real
_atom_type_scat_dispersion_imag
_atom_type_scat_source
C C 0.0033 0.0016 'International Tables Vol C Tables 4.2.6.8 and 6.1.1.4'
H H 0.0000 0.0000 'International Tables Vol C Tables 4.2.6.8 and 6.1.1.4'
N N 0.0061 0.0033 'International Tables Vol C Tables 4.2.6.8 and 6.1.1.4'
O O 0.0106 0.0060 'International Tables Vol C Tables 4.2.6.8 and 6.1.1.4'
F F 0.0171 0.0103 'International Tables Vol C Tables 4.2.6.8 and 6.1.1.4'
S S 0.1246 0.1234 'International Tables Vol C Tables 4.2.6.8 and 6.1.1.4'
Ag Ag -0.8971 1.1015 'International Tables Vol C Tables 4.2.6.8 and 6.1.1.4'

loop_
_geom_angle_atom_site_label_1
_geom_angle_atom_site_label_2
_geom_angle_atom_site_label_3
_geom_angle
_geom_angle_site_symmetry_1
_geom_angle_site_symmetry_3
N1 Ag1 N2 113.38(14) . .
N1 Ag1 S2 124.28(10) . .
N2 Ag1 S2 77.30(10) . .
N1 Ag1 S1 77.04(10) . .
N2 Ag1 S1 123.28(11) . .
S2 Ag1 S1 144.59(4) . .
C20 S2 C21 100.7(2) . .
C20 S2 Ag1 97.93(14) . .
C21 S2 Ag1 98.70(15) . .
C9 S1 C10 101.0(2) . .
C9 S1 Ag1 97.59(15) . .
C10 S1 Ag1 97.27(15) . .
C19 C20 C12 119.2(4) . .
C19 C20 S2 119.1(4) . .
C12 C20 S2 121.7(3) . .
C22 C21 S2 113.9(3) . .
C22 C21 H21A 108.8 . .
S2 C21 H21A 108.8 . .
C22 C21 H21B 108.8 . .
S2 C21 H21B 108.8 . .
H21A C21 H21B 107.7 . .
C11 C10 S1 113.9(3) . .
C11 C10 H10A 108.8 . .
S1 C10 H10A 108.8 . .
C11 C10 H10B 108.8 . .
S1 C10 H10B 108.8 . .
H10A C10 H10B 107.7 . .
C15 C16 C17 122.0(5) . .
C15 C16 C12 118.1(5) . .
C17 C16 C12 119.9(5) . .
C8 C9 C1 119.4(4) . .
C8 C9 S1 118.9(4) . .
C1 C9 S1 121.7(3) . .
C10 C11 C22 112.3(4) . 6_556
C10 C11 H11A 109.1 . .
C22 C11 H11A 109.1 6_556 .
C10 C11 H11B 109.1 . .
C22 C11 H11B 109.1 6_556 .
H11A C11 H11B 107.9 . .
C13 N2 C12 118.5(4) . .
C13 N2 Ag1 122.7(3) . .
C12 N2 Ag1 116.0(3) . .
N2 C12 C20 120.0(4) . .
N2 C12 C16 121.5(4) . .
C20 C12 C16 118.5(4) . .
C2 N1 C1 116.7(4) . .
C2 N1 Ag1 123.4(4) . .
C1 N1 Ag1 117.0(3) . .
C21 C22 C11 115.5(4) . 6
C21 C22 H22A 108.4 . .
C11 C22 H22A 108.4 6 .
C21 C22 H22B 108.4 . .
C11 C22 H22B 108.4 6 .
H22A C22 H22B 107.5 . .
C6 C5 C4 121.5(5) . .
C6 C5 C1 121.1(5) . .
C4 C5 C1 117.3(5) . .
N1 C1 C5 122.1(4) . .
N1 C1 C9 119.5(4) . .
C5 C1 C9 118.5(4) . .
C17 C18 C19 119.6(5) . .
C17 C18 H18A 120.2 . .
C19 C18 H18A 120.2 . .
N2 C13 C14 123.4(5) . .
N2 C13 H13A 118.3 . .
C14 C13 H13A 118.3 . .
C20 C19 C18 122.0(5) . .
C20 C19 H19A 119.0 . .
C18 C19 H19A 119.0 . .
C18 C17 C16 120.8(5) . .
C18 C17 H17A 119.6 . .
C16 C17 H17A 119.6 . .
C14 C15 C16 119.4(5) . .
C14 C15 H15A 120.3 . .
C16 C15 H15A 120.3 . .
N1 C2 C3 124.8(6) . .
N1 C2 H2A 117.6 . .
C3 C2 H2A 117.6 . .
C3 C4 C5 120.1(5) . .
C3 C4 H4A 119.9 . .
C5 C4 H4A 119.9 . .
C9 C8 C7 120.5(5) . .
C9 C8 H8A 119.8 . .
C7 C8 H8A 119.8 . .
C4 C3 C2 118.9(6) . .
C4 C3 H3B 120.5 . .
C2 C3 H3B 120.5 . .
C15 C14 C13 119.1(5) . .
C15 C14 H14A 120.5 . .
C13 C14 H14A 120.5 . .
C7 C6 C5 118.9(5) . .
C7 C6 H6A 120.6 . .
C5 C6 H6A 120.6 . .
C6 C7 C8 121.7(5) . .
C6 C7 H7A 119.2 . .
C8 C7 H7A 119.2 . .
O1 S3 O3 119.8(5) . .
O1 S3 O2 112.1(4) . .
O3 S3 O2 110.6(4) . .
O1 S3 C23 106.5(5) . .
O3 S3 C23 104.6(4) . .
O2 S3 C23 101.2(5) . .
F3 C23 F1 122.7(13) . .
F3 C23 F2 99.6(15) . .
F1 C23 F2 93.8(14) . .
F3 C23 S3 113.7(10) . .
F1 C23 S3 112.5(10) . .
F2 C23 S3 111.0(13) . .
N1W C2W H2W1 109.5 . .
N1W C2W H2W2 109.5 . .
H2W1 C2W H2W2 109.5 . .
N1W C2W H2W3 109.5 . .
H2W1 C2W H2W3 109.5 . .
H2W2 C2W H2W3 109.5 . .
C2W N1W N1W 154(2) . 2_554

loop_
_geom_bond_atom_site_label_1
_geom_bond_atom_site_label_2
_geom_bond_distance
_geom_bond_site_symmetry_2
Ag1 N1 2.343(4) .
Ag1 N2 2.354(4) .
Ag1 S2 2.5279(11) .
Ag1 S1 2.5449(12) .
S2 C20 1.781(4) .
S2 C21 1.838(4) .
S1 C9 1.770(5) .
S1 C10 1.831(5) .
C20 C19 1.369(6) .
C20 C12 1.415(6) .
C21 C22 1.510(6) .
C21 H21A 0.9700 .
C21 H21B 0.9700 .
C10 C11 1.503(6) .
C10 H10A 0.9700 .
C10 H10B 0.9700 .
C16 C15 1.402(8) .
C16 C17 1.400(7) .
C16 C12 1.416(6) .
C9 C8 1.372(7) .
C9 C1 1.433(6) .
C11 C22 1.528(6) 6_556
C11 H11A 0.9700 .
C11 H11B 0.9700 .
N2 C13 1.315(6) .
N2 C12 1.365(6) .
N1 C2 1.337(7) .
N1 C1 1.358(6) .
C22 C11 1.528(6) 6
C22 H22A 0.9700 .
C22 H22B 0.9700 .
C5 C6 1.396(8) .
C5 C4 1.418(8) .
C5 C1 1.420(6) .
C18 C17 1.354(9) .
C18 C19 1.392(8) .
C18 H18A 0.9300 .
C13 C14 1.405(8) .
C13 H13A 0.9300 .
C19 H19A 0.9300 .
C17 H17A 0.9300 .
C15 C14 1.360(8) .
C15 H15A 0.9300 .
C2 C3 1.387(8) .
C2 H2A 0.9300 .
C4 C3 1.329(9) .
C4 H4A 0.9300 .
C8 C7 1.409(9) .
C8 H8A 0.9300 .
C3 H3B 0.9300 .
C14 H14A 0.9300 .
C6 C7 1.371(11) .
C6 H6A 0.9300 .
C7 H7A 0.9300 .
S3 O1 1.378(7) .
S3 O3 1.430(6) .
S3 O2 1.448(5) .
S3 C23 1.808(14) .
C23 F3 1.288(11) .
C23 F1 1.294(12) .
C23 F2 1.335(15) .
C2W N1W 1.31(3) .
C2W H2W1 0.9600 .
C2W H2W2 0.9600 .
C2W H2W3 0.9600 .
N1W N1W 1.64(5) 2_554
